data_8104417
loop_
_publ_author_name
'Cordier, G.'
'Ochmann, H.'

_publ_section_title
;
 Crystal structure of disodium phyllo-triarsenidodialuminate
;
_journal_name_full 'Zeitschrift fuer Kristallographie (149,1979-)'
_journal_page_first 283
_journal_page_last 284
_journal_volume 197
_journal_year 1991
_chemical_formula_sum 'Al2 As3 Na2'
_chemical_name_systematic 'Na2 (Al2 As3)'
_space_group_IT_number 14
_symmetry_space_group_name_Hall '-P 2ybc'
_symmetry_space_group_name_H-M 'P 1 21/c 1'
_cell_angle_alpha 90
_cell_angle_beta 90
_cell_angle_gamma 90
_cell_formula_units_Z 8
_cell_length_a 13.114
_cell_length_b 6.71
_cell_length_c 14.448
_cell_volume 1271.351
_citation_journal_id_ASTM ZEKRDZ
_cod_data_source_file Cordier_ZEKRDZ_1991_1478.cif
_cod_data_source_block Al2As3Na2
_cod_database_code 8104417

loop_
_symmetry_equiv_pos_as_xyz
x,y,z
-x,y+1/2,-z+1/2
-x,-y,-z
x,-y-1/2,z-1/2

loop_
_atom_site_label
_atom_site_type_symbol
_atom_site_fract_x
_atom_site_fract_y
_atom_site_fract_z
_atom_site_occupancy
_atom_site_U_iso_or_equiv
Al1 Al 0.3164 0.7129 0.166 1 0.0
Na2 Na 0.3481 0.4123 0.979 1 0.0
Al4 Al 0.4109 0.2384 0.2399 1 0.0
As2 As 0.162 0.5495 0.0875 1 0.0
Na3 Na 0.0849 0.4451 0.8957 1 0.0
Na1 Na 0.8627 0.0534 0.0096 1 0.0
As3 As 0.3389 0.0538 0.1052 1 0.0
As6 As 0.2504 0.7859 0.8256 1 0.0
As4 As 0.2535 0.1594 0.8287 1 0.0
As5 As 0.4795 0.5345 0.1576 1 0.0
Na4 Na 0.5663 0.1056 0.0824 1 0.0
Al2 Al 0.9068 0.2044 0.2694 1 0.0
As1 As 0.0335 0.0318 0.1737 1 0.0
Al3 Al 0.1881 0.2377 0.1728 1 0.0
